data_4329348
loop_
_publ_author_name
'Fabian Ehret'
'Martina Bubrin'
'Ralph H\"ubner'
'David Schweinfurth'
'Ingo Hartenbach'
'Stanislav Z\'ali\<s'
'Wolfgang Kaim'

_publ_contact_author_address
;
Universitaet Stuttgart,
Institut fuer Anorganische Chemie,
Pfaffenwaldring 55,
Stuttgart, D-70569
Germany
;
_publ_contact_author_email ehret@iac.uni-stuttgart.de
_publ_contact_author_fax '++49(0)711 685 64170'
_publ_contact_author_name 'Ehret Fabian'
_publ_contact_author_phone '++49(0)711 685 64165'
_publ_section_title
;
 Filling Gaps in the Series of Noninnocent Hetero-1,3-diene Chelate
 Ligands: Ruthenium Complexes of Redox-Active \a-Azocarbonyl and
 \a-Azothiocarbonyl Ligands RNNC(R')E, E = O or S
;
_journal_name_full 'Inorganic Chemistry'
_journal_page_first 6237
_journal_page_last 6244
_journal_paper_doi 10.1021/ic300439h
_journal_volume 51
_journal_year 2012
_chemical_formula_moiety 'C33 H26 N6 O Ru, F6 P'
_chemical_formula_sum 'C33 H26 F6 N6 O P Ru'
_chemical_formula_weight 768.64
_chemical_name_systematic
; 
 ? 
;
_space_group_IT_number 14
_symmetry_cell_setting monoclinic
_symmetry_space_group_name_Hall '-P 2ybc'
_symmetry_space_group_name_H-M 'P 1 21/c 1'
_atom_sites_solution_hydrogens geom
_atom_sites_solution_primary direct
_atom_sites_solution_secondary difmap
_audit_creation_method SHELXL-97
_cell_angle_alpha 90.00
_cell_angle_beta 101.689(2)
_cell_angle_gamma 90.00
_cell_formula_units_Z 4
_cell_length_a 12.9570(6)
_cell_length_b 16.4648(7)
_cell_length_c 16.8146(7)
_cell_measurement_reflns_used 8831
_cell_measurement_temperature 100(2)
_cell_measurement_theta_max 30.57
_cell_measurement_theta_min 1.60
_cell_volume 3512.7(3)
_computing_cell_refinement 'Bruker APEX II Software Suite, 2008'
_computing_data_collection 'Bruker APEX II Software Suite, 2008'
_computing_data_reduction 'Bruker APEX II Software Suite, 2008'
_computing_structure_refinement 'SHELXL-97 (Sheldrick, 1997)'
_computing_structure_solution 'SHELXS-97 (Sheldrick, 1990)'
_diffrn_ambient_temperature 100(2)
_diffrn_measured_fraction_theta_full 0.994
_diffrn_measured_fraction_theta_max 0.994
_diffrn_measurement_device_type 'Bruker Kappa APEX II Duo'
_diffrn_measurement_method 'Omega + Phi Scans'
_diffrn_radiation_monochromator graphite
_diffrn_radiation_source 'fine-focus sealed tube'
_diffrn_radiation_type MoK\a
_diffrn_radiation_wavelength 0.71073
_diffrn_reflns_av_R_equivalents 0.0222
_diffrn_reflns_av_sigmaI/netI 0.0246
_diffrn_reflns_limit_h_max 18
_diffrn_reflns_limit_h_min -18
_diffrn_reflns_limit_k_max 23
_diffrn_reflns_limit_k_min -18
_diffrn_reflns_limit_l_max 20
_diffrn_reflns_limit_l_min -23
_diffrn_reflns_number 38159
_diffrn_reflns_theta_full 30.57
_diffrn_reflns_theta_max 30.57
_diffrn_reflns_theta_min 1.60
_exptl_absorpt_coefficient_mu 0.559
_exptl_absorpt_correction_T_max 0.7461
_exptl_absorpt_correction_T_min 0.6784
_exptl_absorpt_correction_type multi-scan
_exptl_absorpt_process_details 'Blessing, 1995'
_exptl_crystal_colour 'dark blue'
_exptl_crystal_density_diffrn 1.453
_exptl_crystal_description plate
_exptl_crystal_F_000 1548
_exptl_crystal_size_max 0.522
_exptl_crystal_size_mid 0.458
_exptl_crystal_size_min 0.12
_platon_squeeze_details
;
;
_refine_diff_density_max 0.602
_refine_diff_density_min -0.560
_refine_diff_density_rms 0.073
_refine_ls_extinction_method none
_refine_ls_goodness_of_fit_ref 1.056
_refine_ls_hydrogen_treatment constr
_refine_ls_matrix_type full
_refine_ls_number_parameters 478
_refine_ls_number_reflns 10714
_refine_ls_number_restraints 0
_refine_ls_restrained_S_all 1.056
_refine_ls_R_factor_all 0.0400
_refine_ls_R_factor_gt 0.0301
_refine_ls_shift/su_max 0.035
_refine_ls_shift/su_mean 0.001
_refine_ls_structure_factor_coef Fsqd
_refine_ls_weighting_details 'calc w=1/[\s^2^(Fo^2^)+(0.0447P)^2^+0.7191P] where P=(Fo^2^+2Fc^2^)/3'
_refine_ls_weighting_scheme calc
_refine_ls_wR_factor_gt 0.0760
_refine_ls_wR_factor_ref 0.0797
_reflns_number_gt 8831
_reflns_number_total 10714
_reflns_threshold_expression >2sigma(I)
_cod_data_source_file ic300439h_si_002_2.cif
_cod_data_source_block ac15
_cod_database_code 4329348

loop_
_symmetry_equiv_pos_as_xyz
'x, y, z'
'-x, y+1/2, -z+1/2'
'-x, -y, -z'
'x, -y-1/2, z-1/2'

loop_
_atom_site_label
_atom_site_type_symbol
_atom_site_fract_x
_atom_site_fract_y
_atom_site_fract_z
_atom_site_U_iso_or_equiv
_atom_site_adp_type
_atom_site_occupancy
_atom_site_symmetry_multiplicity
_atom_site_calc_flag
_atom_site_refinement_flags
_atom_site_disorder_assembly
_atom_site_disorder_group
Ru1 Ru 0.208919(9) 0.641234(7) 0.457533(7) 0.01800(4) Uani 1 1 d . . .
O1 O 0.07419(8) 0.63783(6) 0.36909(6) 0.0211(2) Uani 1 1 d . . .
N3 N 0.20546(9) 0.51548(7) 0.46335(7) 0.0192(2) Uani 1 1 d . . .
N5 N 0.20783(9) 0.76460(7) 0.46779(8) 0.0207(2) Uani 1 1 d . . .
N2 N 0.26654(10) 0.64073(7) 0.35465(8) 0.0233(3) Uani 1 1 d . . .
N6 N 0.34223(10) 0.65912(8) 0.54375(8) 0.0205(2) Uani 1 1 d . . .
N1 N 0.19325(11) 0.63269(8) 0.28407(8) 0.0248(3) Uani 1 1 d . . .
N4 N 0.13034(9) 0.62356(7) 0.55214(7) 0.0195(2) Uani 1 1 d . . .
C2 C 0.37026(13) 0.63264(9) 0.34172(10) 0.0264(3) Uani 1 1 d . . .
C1 C 0.09612(12) 0.63280(8) 0.29733(9) 0.0220(3) Uani 1 1 d . . .
C18 C 0.15690(11) 0.48418(8) 0.52144(8) 0.0189(3) Uani 1 1 d . . .
C24 C 0.13352(12) 0.81425(9) 0.42549(10) 0.0248(3) Uani 1 1 d . . .
H24A H 0.0804 0.7918 0.3840 0.030 Uiso 1 1 calc R . .
C19 C 0.11636(11) 0.54469(8) 0.57156(9) 0.0194(3) Uani 1 1 d . . .
C29 C 0.36049(12) 0.73744(9) 0.56934(10) 0.0255(3) Uani 1 1 d . . .
C8 C 0.00838(13) 0.63041(8) 0.22601(9) 0.0229(3) Uani 1 1 d . . .
C23 C 0.09366(12) 0.68151(9) 0.59543(10) 0.0261(3) Uani 1 1 d . . .
H23A H 0.1029 0.7368 0.5822 0.031 Uiso 1 1 calc R . .
C16 C 0.18488(14) 0.34829(9) 0.47915(10) 0.0283(3) Uani 1 1 d . . .
H16A H 0.1787 0.2912 0.4847 0.034 Uiso 1 1 calc R . .
C20 C 0.06603(13) 0.52362(10) 0.63416(10) 0.0257(3) Uani 1 1 d . . .
H20A H 0.0573 0.4681 0.6466 0.031 Uiso 1 1 calc R . .
C13 C -0.09250(14) 0.65284(9) 0.23405(10) 0.0265(3) Uani 1 1 d . . .
H13A H -0.1051 0.6677 0.2858 0.032 Uiso 1 1 calc R . .
C17 C 0.14631(12) 0.40095(9) 0.53044(9) 0.0235(3) Uani 1 1 d . . .
H17A H 0.1128 0.3802 0.5715 0.028 Uiso 1 1 calc R . .
C14 C 0.24120(13) 0.46362(9) 0.41351(10) 0.0252(3) Uani 1 1 d . . .
H14A H 0.2738 0.4851 0.3723 0.030 Uiso 1 1 calc R . .
C9 C 0.02586(14) 0.60769(10) 0.14951(10) 0.0283(3) Uani 1 1 d . . .
H9A H 0.0942 0.5913 0.1436 0.034 Uiso 1 1 calc R . .
C28 C 0.28331(12) 0.79651(9) 0.52723(10) 0.0239(3) Uani 1 1 d . . .
C25 C 0.13231(13) 0.89660(10) 0.44064(11) 0.0295(3) Uani 1 1 d . . .
H25A H 0.0796 0.9303 0.4096 0.035 Uiso 1 1 calc R . .
C26 C 0.20879(14) 0.92944(10) 0.50167(11) 0.0320(4) Uani 1 1 d . . .
H26A H 0.2090 0.9859 0.5132 0.038 Uiso 1 1 calc R . .
C11 C -0.15625(16) 0.63188(10) 0.09084(11) 0.0339(4) Uani 1 1 d . . .
H11A H -0.2123 0.6327 0.0446 0.041 Uiso 1 1 calc R . .
C21 C 0.02869(14) 0.58393(11) 0.67831(11) 0.0321(4) Uani 1 1 d . . .
H21A H -0.0059 0.5705 0.7212 0.039 Uiso 1 1 calc R . .
C7 C 0.39192(14) 0.58379(10) 0.27909(11) 0.0323(4) Uani 1 1 d . . .
H7A H 0.3364 0.5561 0.2439 0.039 Uiso 1 1 calc R . .
C12 C -0.17515(15) 0.65367(10) 0.16664(11) 0.0320(4) Uani 1 1 d . . .
H12A H -0.2440 0.6690 0.1723 0.038 Uiso 1 1 calc R . .
C15 C 0.23268(14) 0.38053(10) 0.41961(10) 0.0282(3) Uani 1 1 d . . .
H15A H 0.2593 0.3458 0.3834 0.034 Uiso 1 1 calc R . .
C33 C 0.41131(12) 0.60180(10) 0.57856(10) 0.0265(3) Uani 1 1 d . . .
H33A H 0.3994 0.5471 0.5612 0.032 Uiso 1 1 calc R . .
C27 C 0.28489(13) 0.87908(10) 0.54564(11) 0.0303(3) Uani 1 1 d . . .
H27A H 0.3377 0.9005 0.5880 0.036 Uiso 1 1 calc R . .
C6 C 0.49515(16) 0.57594(12) 0.26850(13) 0.0411(4) Uani 1 1 d . . .
H6A H 0.5100 0.5418 0.2267 0.049 Uiso 1 1 calc R . .
C22 C 0.04285(15) 0.66431(11) 0.65859(11) 0.0330(4) Uani 1 1 d . . .
H22A H 0.0182 0.7070 0.6879 0.040 Uiso 1 1 calc R . .
C10 C -0.05640(15) 0.60907(10) 0.08249(10) 0.0322(4) Uani 1 1 d . . .
H10A H -0.0441 0.5943 0.0306 0.039 Uiso 1 1 calc R . .
C5 C 0.57678(16) 0.61750(14) 0.31847(13) 0.0448(5) Uani 1 1 d . . .
H5A H 0.6470 0.6120 0.3107 0.054 Uiso 1 1 calc R . .
C32 C 0.49826(13) 0.61909(12) 0.63814(11) 0.0337(4) Uani 1 1 d . . .
H32A H 0.5451 0.5770 0.6611 0.040 Uiso 1 1 calc R . .
C3 C 0.45294(14) 0.67402(13) 0.39234(11) 0.0367(4) Uani 1 1 d . . .
H3A H 0.4390 0.7069 0.4354 0.044 Uiso 1 1 calc R . .
C30 C 0.44701(15) 0.75792(11) 0.62931(12) 0.0380(4) Uani 1 1 d . . .
H30A H 0.4582 0.8128 0.6463 0.046 Uiso 1 1 calc R . .
C31 C 0.51666(15) 0.69857(12) 0.66417(12) 0.0412(4) Uani 1 1 d . . .
H31A H 0.5761 0.7119 0.7052 0.049 Uiso 1 1 calc R . .
C4 C 0.55516(16) 0.66696(15) 0.37958(13) 0.0455(5) Uani 1 1 d . . .
H4A H 0.6106 0.6963 0.4130 0.055 Uiso 1 1 calc R . .
P1 P 0.20070(3) 0.35105(3) 0.16228(2) 0.02625(9) Uani 1 1 d . . .
F6 F 0.11547(10) 0.34040(8) 0.21751(8) 0.0473(3) Uani 1 1 d . A .
F5A F 0.1253(2) 0.2959(3) 0.0946(3) 0.0299(8) Uani 0.60 1 d P A 1
F4A F 0.2610(4) 0.2670(3) 0.2011(2) 0.0292(6) Uani 0.60 1 d P A 1
F3A F 0.2847(4) 0.3575(3) 0.1032(3) 0.0433(9) Uani 0.60 1 d P A 1
F1A F 0.1395(6) 0.4278(4) 0.1191(4) 0.0486(15) Uani 0.60 1 d P A 1
F2A F 0.2755(2) 0.4016(2) 0.2315(2) 0.0336(7) Uani 0.60 1 d P A 1
F2B F 0.2670(8) 0.4104(6) 0.2277(6) 0.122(4) Uani 0.40 1 d P A 2
F4B F 0.2550(8) 0.2787(6) 0.2022(6) 0.086(3) Uani 0.40 1 d P A 2
F5B F 0.1365(7) 0.2963(6) 0.0948(6) 0.086(3) Uani 0.40 1 d P A 2
F3B F 0.2834(10) 0.3660(9) 0.1114(7) 0.116(4) Uani 0.40 1 d P A 2
F1B F 0.1452(9) 0.4330(7) 0.1263(7) 0.065(3) Uani 0.40 1 d P A 2

loop_
_atom_site_aniso_label
_atom_site_aniso_U_11
_atom_site_aniso_U_22
_atom_site_aniso_U_33
_atom_site_aniso_U_23
_atom_site_aniso_U_13
_atom_site_aniso_U_12
Ru1 0.02016(6) 0.01484(6) 0.01888(6) 0.00146(4) 0.00365(4) -0.00044(4)
O1 0.0246(5) 0.0202(5) 0.0179(5) 0.0004(4) 0.0028(4) -0.0023(4)
N3 0.0213(5) 0.0168(5) 0.0197(6) 0.0011(4) 0.0049(4) -0.0002(4)
N5 0.0220(6) 0.0164(6) 0.0236(6) 0.0023(5) 0.0039(5) -0.0002(4)
N2 0.0265(6) 0.0205(6) 0.0233(6) 0.0043(5) 0.0061(5) -0.0015(5)
N6 0.0190(6) 0.0210(6) 0.0216(6) 0.0009(5) 0.0041(4) 0.0007(4)
N1 0.0299(7) 0.0225(6) 0.0219(6) 0.0026(5) 0.0054(5) -0.0021(5)
N4 0.0202(5) 0.0181(5) 0.0201(6) -0.0008(4) 0.0037(4) 0.0001(4)
C2 0.0275(7) 0.0247(7) 0.0286(8) 0.0091(6) 0.0097(6) 0.0025(6)
C1 0.0286(7) 0.0155(6) 0.0213(7) 0.0020(5) 0.0034(5) -0.0012(5)
C18 0.0220(6) 0.0179(6) 0.0160(6) -0.0004(5) 0.0017(5) -0.0011(5)
C24 0.0259(7) 0.0209(7) 0.0267(8) 0.0047(6) 0.0026(6) 0.0010(6)
C19 0.0202(6) 0.0174(6) 0.0199(6) -0.0015(5) 0.0024(5) -0.0019(5)
C29 0.0261(7) 0.0223(7) 0.0265(8) -0.0011(6) 0.0018(6) 0.0020(6)
C8 0.0332(8) 0.0153(6) 0.0186(7) 0.0030(5) 0.0016(6) -0.0025(5)
C23 0.0305(8) 0.0173(7) 0.0322(8) -0.0023(6) 0.0104(6) 0.0002(6)
C16 0.0406(9) 0.0171(7) 0.0286(8) -0.0005(6) 0.0106(7) -0.0005(6)
C20 0.0319(8) 0.0221(7) 0.0254(7) -0.0006(6) 0.0113(6) -0.0018(6)
C13 0.0363(8) 0.0213(7) 0.0196(7) 0.0013(6) 0.0001(6) 0.0010(6)
C17 0.0309(7) 0.0193(7) 0.0214(7) 0.0012(5) 0.0081(6) -0.0028(6)
C14 0.0331(8) 0.0207(7) 0.0240(7) 0.0004(6) 0.0111(6) 0.0004(6)
C9 0.0393(9) 0.0205(7) 0.0251(8) -0.0004(6) 0.0063(7) -0.0047(6)
C28 0.0257(7) 0.0193(7) 0.0257(7) -0.0009(6) 0.0031(6) 0.0001(5)
C25 0.0330(8) 0.0203(7) 0.0343(9) 0.0055(6) 0.0047(7) 0.0037(6)
C26 0.0374(9) 0.0176(7) 0.0412(10) 0.0006(7) 0.0082(7) 0.0020(6)
C11 0.0464(10) 0.0257(8) 0.0237(8) 0.0007(6) -0.0070(7) -0.0021(7)
C21 0.0392(9) 0.0298(8) 0.0322(9) -0.0034(7) 0.0189(7) -0.0014(7)
C7 0.0390(9) 0.0250(8) 0.0352(9) 0.0076(7) 0.0127(7) 0.0054(7)
C12 0.0362(9) 0.0279(8) 0.0280(8) 0.0005(6) -0.0025(7) 0.0038(7)
C15 0.0391(9) 0.0201(7) 0.0279(8) -0.0017(6) 0.0125(7) 0.0015(6)
C33 0.0260(7) 0.0243(7) 0.0283(8) 0.0051(6) 0.0035(6) 0.0034(6)
C27 0.0324(8) 0.0217(7) 0.0346(9) -0.0047(6) 0.0015(7) -0.0017(6)
C6 0.0441(10) 0.0382(10) 0.0460(11) 0.0130(9) 0.0213(9) 0.0138(8)
C22 0.0422(10) 0.0249(8) 0.0369(9) -0.0069(7) 0.0195(8) 0.0006(7)
C10 0.0508(11) 0.0240(8) 0.0201(7) -0.0016(6) 0.0035(7) -0.0063(7)
C5 0.0319(9) 0.0560(12) 0.0504(12) 0.0225(10) 0.0174(8) 0.0114(9)
C32 0.0277(8) 0.0346(9) 0.0360(9) 0.0057(7) -0.0004(7) 0.0080(7)
C3 0.0310(9) 0.0472(11) 0.0324(9) 0.0035(8) 0.0074(7) -0.0051(8)
C30 0.0368(9) 0.0304(9) 0.0403(10) -0.0084(8) -0.0080(8) 0.0028(7)
C31 0.0340(9) 0.0430(11) 0.0390(10) -0.0065(8) -0.0107(8) 0.0042(8)
C4 0.0306(9) 0.0629(13) 0.0429(11) 0.0117(10) 0.0067(8) -0.0044(9)
P1 0.0280(2) 0.0311(2) 0.01909(18) 0.00178(15) 0.00342(15) 0.00115(16)
F6 0.0516(7) 0.0504(7) 0.0484(7) -0.0029(6) 0.0301(6) 0.0056(5)
F5A 0.0189(9) 0.0350(18) 0.031(2) -0.0122(14) -0.0071(9) -0.0006(9)
F4A 0.0292(14) 0.0245(11) 0.0313(12) -0.0002(10) 0.0001(10) 0.0126(10)
F3A 0.0334(16) 0.077(2) 0.0213(12) 0.0021(13) 0.0109(11) -0.0057(15)
F1A 0.066(3) 0.034(2) 0.043(2) 0.0063(15) 0.006(2) -0.0042(18)
F2A 0.0354(11) 0.0330(14) 0.0274(15) -0.0055(11) -0.0052(10) -0.0012(11)
F2B 0.200(8) 0.082(5) 0.056(4) 0.008(4) -0.042(4) -0.085(5)
F4B 0.042(3) 0.063(5) 0.146(6) 0.048(4) 0.000(3) 0.017(3)
F5B 0.153(7) 0.069(5) 0.040(4) -0.017(4) 0.026(4) 0.001(5)
F3B 0.087(6) 0.180(11) 0.099(7) 0.037(6) 0.060(5) -0.013(6)
F1B 0.065(4) 0.024(3) 0.085(5) 0.013(3) -0.039(3) 0.013(3)

loop_
_atom_type_symbol
_atom_type_description
_atom_type_scat_dispersion_real
_atom_type_scat_dispersion_imag
_atom_type_scat_source
C C 0.0033 0.0016 'International Tables Vol C Tables 4.2.6.8 and 6.1.1.4'
H H 0.0000 0.0000 'International Tables Vol C Tables 4.2.6.8 and 6.1.1.4'
N N 0.0061 0.0033 'International Tables Vol C Tables 4.2.6.8 and 6.1.1.4'
O O 0.0106 0.0060 'International Tables Vol C Tables 4.2.6.8 and 6.1.1.4'
F F 0.0171 0.0103 'International Tables Vol C Tables 4.2.6.8 and 6.1.1.4'
P P 0.1023 0.0942 'International Tables Vol C Tables 4.2.6.8 and 6.1.1.4'
Ru Ru -1.2594 0.8363 'International Tables Vol C Tables 4.2.6.8 and 6.1.1.4'

loop_
_geom_angle_atom_site_label_1
_geom_angle_atom_site_label_2
_geom_angle_atom_site_label_3
_geom_angle
N2 Ru1 N5 94.97(5)
N2 Ru1 N6 101.70(5)
N5 Ru1 N6 79.36(5)
N2 Ru1 O1 77.69(5)
N5 Ru1 O1 93.96(4)
N6 Ru1 O1 173.24(4)
N2 Ru1 N3 92.96(5)
N5 Ru1 N3 171.95(5)
N6 Ru1 N3 97.70(5)
O1 Ru1 N3 89.06(4)
N2 Ru1 N4 168.64(5)
N5 Ru1 N4 93.55(5)
N6 Ru1 N4 87.24(5)
O1 Ru1 N4 94.26(4)
N3 Ru1 N4 78.77(5)
C1 O1 Ru1 111.19(9)
C14 N3 C18 118.27(12)
C14 N3 Ru1 126.30(10)
C18 N3 Ru1 115.34(9)
C24 N5 C28 119.01(13)
C24 N5 Ru1 125.10(10)
C28 N5 Ru1 115.62(10)
N1 N2 C2 111.89(13)
N1 N2 Ru1 115.57(10)
C2 N2 Ru1 131.45(11)
C33 N6 C29 117.81(13)
C33 N6 Ru1 126.81(11)
C29 N6 Ru1 115.37(10)
C1 N1 N2 111.78(13)
C23 N4 C19 117.97(13)
C23 N4 Ru1 126.70(11)
C19 N4 Ru1 115.33(10)
C7 C2 C3 119.43(16)
C7 C2 N2 120.90(15)
C3 C2 N2 119.67(15)
O1 C1 N1 123.53(14)
O1 C1 C8 118.66(14)
N1 C1 C8 117.76(14)
N3 C18 C17 121.36(13)
N3 C18 C19 115.13(12)
C17 C18 C19 123.51(13)
N5 C24 C25 122.07(15)
N4 C19 C20 121.73(13)
N4 C19 C18 115.42(12)
C20 C19 C18 122.84(13)
N6 C29 C30 121.41(14)
N6 C29 C28 114.57(13)
C30 C29 C28 124.01(15)
C13 C8 C9 119.33(15)
C13 C8 C1 119.87(14)
C9 C8 C1 120.77(15)
N4 C23 C22 122.98(15)
C15 C16 C17 118.72(14)
C21 C20 C19 119.71(15)
C12 C13 C8 120.41(16)
C16 C17 C18 119.58(14)
N3 C14 C15 122.82(14)
C10 C9 C8 120.09(16)
N5 C28 C27 121.20(14)
N5 C28 C29 114.70(13)
C27 C28 C29 124.10(14)
C24 C25 C26 119.18(15)
C27 C26 C25 119.22(15)
C10 C11 C12 120.33(16)
C20 C21 C22 118.63(15)
C6 C7 C2 119.68(18)
C13 C12 C11 119.57(17)
C14 C15 C16 119.24(15)
N6 C33 C32 122.94(16)
C26 C27 C28 119.32(15)
C7 C6 C5 120.69(19)
C21 C22 C23 118.98(15)
C11 C10 C9 120.26(16)
C4 C5 C6 119.67(18)
C33 C32 C31 119.22(16)
C4 C3 C2 120.05(19)
C31 C30 C29 119.96(17)
C30 C31 C32 118.66(16)
C5 C4 C3 120.5(2)
F4B P1 F3B 93.5(7)
F4B P1 F5B 90.0(5)
F3B P1 F5B 91.0(6)
F4B P1 F1A 178.6(5)
F3B P1 F1A 87.6(6)
F5B P1 F1A 89.1(5)
F4B P1 F2B 92.3(5)
F3B P1 F2B 87.0(6)
F5B P1 F2B 177.0(5)
F1A P1 F2B 88.7(5)
F4B P1 F6 88.2(4)
F3B P1 F6 176.8(5)
F5B P1 F6 91.7(4)
F1A P1 F6 90.8(2)
F2B P1 F6 90.3(4)
F4B P1 F1B 175.1(6)
F3B P1 F1B 88.0(7)
F5B P1 F1B 94.6(6)
F1A P1 F1B 5.6(8)
F2B P1 F1B 83.2(6)
F6 P1 F1B 90.1(4)
F4B P1 F2A 85.7(4)
F3B P1 F2A 86.1(5)
F5B P1 F2A 174.6(4)
F1A P1 F2A 95.3(3)
F2B P1 F2A 6.7(5)
F6 P1 F2A 91.32(13)
F1B P1 F2A 89.8(5)
F4B P1 F3A 90.8(5)
F3B P1 F3A 6.3(7)
F5B P1 F3A 85.2(4)
F1A P1 F3A 90.2(3)
F2B P1 F3A 92.8(4)
F6 P1 F3A 176.79(18)
F1B P1 F3A 91.1(5)
F2A P1 F3A 91.7(2)
F4B P1 F5A 91.8(4)
F3B P1 F5A 95.1(5)
F5B P1 F5A 4.6(5)
F1A P1 F5A 87.2(3)
F2B P1 F5A 175.3(4)
F6 P1 F5A 87.53(17)
F1B P1 F5A 92.7(5)
F2A P1 F5A 177.3(2)
F3A P1 F5A 89.4(2)
F4B P1 F4A 3.8(5)
F3B P1 F4A 91.5(6)
F5B P1 F4A 86.7(4)
F1A P1 F4A 175.7(3)
F2B P1 F4A 95.4(4)
F6 P1 F4A 90.30(16)
F1B P1 F4A 178.6(5)
F2A P1 F4A 88.84(19)
F3A P1 F4A 88.6(2)
F5A P1 F4A 88.7(2)

loop_
_geom_bond_atom_site_label_1
_geom_bond_atom_site_label_2
_geom_bond_distance
Ru1 N2 2.0183(13)
Ru1 N5 2.0388(12)
Ru1 N6 2.0389(12)
Ru1 O1 2.0519(11)
Ru1 N3 2.0737(12)
Ru1 N4 2.0757(12)
O1 C1 1.2972(19)
N3 C14 1.3427(19)
N3 C18 1.3656(18)
N5 C24 1.3504(19)
N5 C28 1.3548(19)
N2 N1 1.3679(19)
N2 C2 1.410(2)
N6 C33 1.3498(19)
N6 C29 1.365(2)
N1 C1 1.322(2)
N4 C23 1.3440(19)
N4 C19 1.3599(18)
C2 C7 1.398(2)
C2 C3 1.402(2)
C1 C8 1.476(2)
C18 C17 1.389(2)
C18 C19 1.469(2)
C24 C25 1.380(2)
C19 C20 1.390(2)
C29 C30 1.389(2)
C29 C28 1.470(2)
C8 C13 1.391(2)
C8 C9 1.401(2)
C23 C22 1.387(2)
C16 C15 1.385(2)
C16 C17 1.386(2)
C20 C21 1.385(2)
C13 C12 1.393(2)
C14 C15 1.378(2)
C9 C10 1.386(2)
C28 C27 1.394(2)
C25 C26 1.384(2)
C26 C27 1.382(2)
C11 C10 1.381(3)
C11 C12 1.393(3)
C21 C22 1.386(2)
C7 C6 1.391(3)
C33 C32 1.377(2)
C6 C5 1.390(3)
C5 C4 1.383(3)
C32 C31 1.385(3)
C3 C4 1.389(3)
C30 C31 1.378(3)
P1 F4B 1.474(9)
P1 F3B 1.521(12)
P1 F5B 1.553(9)
P1 F1A 1.586(6)
P1 F2B 1.587(9)
P1 F6 1.5900(12)
P1 F1B 1.590(8)
P1 F2A 1.591(4)
P1 F3A 1.619(5)
P1 F5A 1.620(3)
P1 F4A 1.657(5)

loop_
_platon_squeeze_void_nr
_platon_squeeze_void_average_x
_platon_squeeze_void_average_y
_platon_squeeze_void_average_z
_platon_squeeze_void_volume
_platon_squeeze_void_count_electrons
_platon_squeeze_void_content
1 0.500 0.500 1.000 291 79 ' '
2 0.500 1.000 0.500 291 79 ' '
